data_4349786
loop_
_publ_author_name
'Liu, Jiancong'
'Ren, Xiaoyan'
'Yan, Yan'
'Wang, Ning'
'Wang, Shuang'
'Zhang, Hongyue'
'Li, Jiyang'
'Yu, Jihong'

_publ_section_title
;
 A new two-dimensional layered germanate with in situ embedded carbon dots
 for optical temperature sensing
;
_journal_issue 1
_journal_name_full 'Inorganic Chemistry Frontiers'
_journal_page_first 139
_journal_paper_doi 10.1039/C7QI00602K
_journal_volume 5
_journal_year 2018
_chemical_formula_sum 'C24 H0 F10 Ge28 N18 O62'
_chemical_formula_weight 3755.50
_chemical_name_systematic JLG-16
_space_group_IT_number 15
_space_group_name_Hall '-C 2yc'
_space_group_name_H-M_alt 'C 1 2/c 1'
_symmetry_cell_setting monoclinic
_symmetry_space_group_name_H-M 'C 1 2/c 1'
_atom_sites_solution_primary direct
_atom_sites_solution_secondary difmap
_audit_creation_method SHELXL-97
_audit_update_record
;
2017-07-20 deposited with the CCDC.
2017-11-07 downloaded from the CCDC.
;
_cell_angle_alpha 90.00
_cell_angle_beta 108.5470(10)
_cell_angle_gamma 90.00
_cell_formula_units_Z 4
_cell_length_a 38.2008(15)
_cell_length_b 8.8262(4)
_cell_length_c 31.1789(13)
_cell_measurement_reflns_used 7632
_cell_measurement_temperature 293(2)
_cell_measurement_theta_max 25.03
_cell_measurement_theta_min 2.23
_cell_volume 9966.5(7)
_computing_cell_refinement 'Bruker SMART'
_computing_data_collection 'Bruker SMART'
_computing_data_reduction 'Bruker SAINT'
_computing_molecular_graphics 'Bruker SHELXTL'
_computing_publication_material 'Bruker SHELXTL'
_computing_structure_refinement 'Bruker SHELXTL'
_computing_structure_solution 'Bruker SHELXTL'
_diffrn_ambient_temperature 293(2)
_diffrn_measured_fraction_theta_full 0.995
_diffrn_measured_fraction_theta_max 0.995
_diffrn_measurement_device_type 'CCD area detector'
_diffrn_measurement_method 'phi and omega scans'
_diffrn_radiation_monochromator graphite
_diffrn_radiation_source 'fine-focus sealed tube'
_diffrn_radiation_type MoK\a
_diffrn_radiation_wavelength 0.71073
_diffrn_reflns_av_R_equivalents 0.0439
_diffrn_reflns_av_sigmaI/netI 0.0444
_diffrn_reflns_limit_h_max 45
_diffrn_reflns_limit_h_min -45
_diffrn_reflns_limit_k_max 10
_diffrn_reflns_limit_k_min -8
_diffrn_reflns_limit_l_max 36
_diffrn_reflns_limit_l_min -37
_diffrn_reflns_number 31117
_diffrn_reflns_theta_full 25.09
_diffrn_reflns_theta_max 25.09
_diffrn_reflns_theta_min 1.12
_exptl_absorpt_coefficient_mu 8.420
_exptl_absorpt_correction_T_max 0.3125
_exptl_absorpt_correction_T_min 0.2708
_exptl_absorpt_correction_type multi-scan
_exptl_absorpt_process_details sadabs
_exptl_crystal_density_diffrn 2.503
_exptl_crystal_density_method 'not measured'
_exptl_crystal_description block
_exptl_crystal_F_000 7005
_exptl_crystal_size_max 0.21
_exptl_crystal_size_mid 0.20
_exptl_crystal_size_min 0.18
_refine_diff_density_max 1.783
_refine_diff_density_min -1.243
_refine_diff_density_rms 0.265
_refine_ls_extinction_method none
_refine_ls_goodness_of_fit_ref 1.203
_refine_ls_matrix_type full
_refine_ls_number_parameters 654
_refine_ls_number_reflns 8845
_refine_ls_number_restraints 0
_refine_ls_restrained_S_all 1.203
_refine_ls_R_factor_all 0.0740
_refine_ls_R_factor_gt 0.0635
_refine_ls_shift/su_max 0.178
_refine_ls_shift/su_mean 0.001
_refine_ls_structure_factor_coef Fsqd
_refine_ls_weighting_details 'calc w=1/[\s^2^(Fo^2^)+(0.0193P)^2^+873.8065P] where P=(Fo^2^+2Fc^2^)/3'
_refine_ls_weighting_scheme calc
_refine_ls_wR_factor_gt 0.1527
_refine_ls_wR_factor_ref 0.1567
_reflns_number_gt 7545
_reflns_number_total 8845
_reflns_threshold_expression >2sigma(I)
_cod_data_source_file c7qi00602k2.cif
_cod_data_source_block y
_cod_depositor_comments
;
The following automatic conversions were performed:

data item '_symmetry_cell_setting' value 'Monoclinic' was changed to
'monoclinic' in accordance with the
/home/saulius/struct/COD-crude-data/automatic-downloads/DataCite-retrospective/RSC/depositions/lib/dictionaries/cif_core.dic
dictionary named 'cif_core.dic' version 2.4.2 last updated on
2011-04-26.

Automatic conversion script
Id: cif_fix_values 6909 2019-04-08 15:41:33Z antanas 
;
_cod_original_sg_symbol_H-M C2/c
_cod_database_code 4349786

loop_
_symmetry_equiv_pos_as_xyz
'x, y, z'
'-x, y, -z+1/2'
'x+1/2, y+1/2, z'
'-x+1/2, y+1/2, -z+1/2'
'-x, -y, -z'
'x, -y, z-1/2'
'-x+1/2, -y+1/2, -z'
'x+1/2, -y+1/2, z-1/2'

loop_
_atom_site_label
_atom_site_type_symbol
_atom_site_fract_x
_atom_site_fract_y
_atom_site_fract_z
_atom_site_U_iso_or_equiv
_atom_site_adp_type
_atom_site_occupancy
_atom_site_symmetry_multiplicity
_atom_site_calc_flag
_atom_site_refinement_flags
_atom_site_disorder_assembly
_atom_site_disorder_group
Ge1 Ge 0.912351(16) 0.79207(7) 1.12025(2) 0.01154(15) Uani 1 1 d . . .
Ge2 Ge 0.895314(16) 0.41364(7) 0.69184(2) 0.01202(15) Uani 1 1 d . . .
Ge3 Ge 0.854683(16) 0.61387(7) 0.61761(2) 0.01260(16) Uani 1 1 d . . .
Ge4 Ge 0.793720(17) 0.38648(8) 0.86130(2) 0.01594(16) Uani 1 1 d . . .
Ge5 Ge 0.840885(17) 0.59557(7) 0.93607(2) 0.01274(15) Uani 1 1 d . . .
Ge6 Ge 0.865566(17) 0.37769(7) 0.77979(2) 0.01233(15) Uani 1 1 d . . .
Ge7 Ge 0.917889(17) 0.16406(7) 1.12989(2) 0.01225(16) Uani 1 1 d . . .
Ge8 Ge 0.853332(17) 0.79989(7) 0.86439(2) 0.01321(16) Uani 1 1 d . . .
Ge9 Ge 0.890065(16) 0.48363(7) 0.88036(2) 0.01073(15) Uani 1 1 d . . .
Ge10 Ge 0.804328(17) 0.58431(8) 0.79295(2) 0.01600(16) Uani 1 1 d . . .
Ge11 Ge 0.866159(17) 0.59255(7) 1.04455(2) 0.01282(16) Uani 1 1 d . . .
Ge12 Ge 0.941623(16) 0.47655(7) 1.10544(2) 0.01093(15) Uani 1 1 d . . .
Ge13 Ge 0.962310(17) 0.62775(7) 0.70459(2) 0.01263(16) Uani 1 1 d . . .
Ge14 Ge 0.854320(17) 0.17196(7) 0.85325(2) 0.01348(16) Uani 1 1 d . . .
F1 F 0.76977(11) 0.6613(5) 0.74455(13) 0.0334(12) Uani 1 1 d . . .
F2 F 0.93987(9) 0.4853(4) 0.90896(13) 0.0219(10) Uani 1 1 d . . .
F3 F 0.97899(9) 0.4753(4) 1.08091(12) 0.0201(9) Uani 1 1 d . . .
F4 F 0.80839(9) 0.6824(5) 0.61078(12) 0.0248(10) Uani 1 1 d . . .
F5 F 0.75092(10) 0.3121(5) 0.86329(15) 0.0366(12) Uani 1 1 d . . .
O1 O 0.88219(12) 0.3262(5) 0.73662(13) 0.0178(11) Uani 1 1 d . . .
O2 O 0.80288(11) 0.4769(5) 0.91435(15) 0.0206(12) Uani 1 1 d . . .
O3 O 0.83300(12) 0.7690(5) 0.90707(14) 0.0183(12) Uani 1 1 d . . .
O4 O 0.88232(11) 0.5134(5) 0.93681(13) 0.0169(11) Uani 1 1 d . . .
O5 O 0.88921(12) 0.2763(5) 0.89055(14) 0.0174(11) Uani 1 1 d . . .
O6 O 0.89273(11) 0.6929(5) 0.87402(14) 0.0178(11) Uani 1 1 d . . .
O7 O 0.81129(12) 0.2016(5) 0.86058(16) 0.0208(12) Uani 1 1 d . . .
O8 O 0.82641(12) 0.4934(5) 0.75790(14) 0.0211(12) Uani 1 1 d . . .
O9 O 0.82088(12) 0.7699(5) 0.81111(14) 0.0202(12) Uani 1 1 d . . .
O10 O 0.89916(11) 0.4534(5) 0.82516(13) 0.0149(11) Uani 1 1 d . . .
O11 O 0.93598(11) 0.2682(5) 1.09518(14) 0.0163(11) Uani 1 1 d . . .
O12 O 0.90768(11) 0.5101(5) 1.04650(14) 0.0186(12) Uani 1 1 d . . .
O13 O 0.83972(12) 0.6426(6) 0.98965(14) 0.0223(12) Uani 1 1 d . . .
O14 O 0.83790(11) 0.4718(5) 1.06337(14) 0.0187(12) Uani 1 1 d . . .
O15 O 0.87203(11) 0.7635(5) 1.07446(14) 0.0182(12) Uani 1 1 d . . .
O16 O 0.85395(11) 0.5157(5) 0.66746(14) 0.0190(12) Uani 1 1 d . . .
O17 O 0.90336(12) 0.7646(5) 1.17103(14) 0.0173(11) Uani 1 1 d . . .
O18 O 0.93516(12) 0.5085(5) 0.72590(14) 0.0210(12) Uani 1 1 d . . .
O19 O 1.0000 0.6812(7) 0.7500 0.0230(18) Uani 1 2 d S . .
O20 O 0.97727(11) 0.4496(5) 1.16275(14) 0.0164(11) Uani 1 1 d . . .
O21 O 0.94045(12) 0.1960(5) 1.18734(13) 0.0186(12) Uani 1 1 d . . .
O22 O 0.87063(11) 0.1979(5) 1.11857(14) 0.0167(11) Uani 1 1 d . . .
O23 O 0.94803(11) 0.6842(5) 1.11430(14) 0.0157(11) Uani 1 1 d . . .
O24 O 0.85062(12) 0.2023(5) 0.79624(14) 0.0203(12) Uani 1 1 d . . .
O25 O 0.77066(11) 0.4896(6) 0.81097(16) 0.0239(13) Uani 1 1 d . . .
O26 O 0.92583(11) 0.9779(5) 1.11746(15) 0.0178(11) Uani 1 1 d . . .
O27 O 0.83628(10) 0.4860(5) 0.84905(13) 0.0108(10) Uani 1 1 d . . .
O28 O 0.90309(10) 0.4785(5) 1.13273(13) 0.0114(10) Uani 1 1 d . . .
O29 O 0.86804(13) 0.9860(5) 0.86728(17) 0.0277(13) Uani 1 1 d . . .
N1 N 0.80571(17) -0.0232(8) 0.7321(2) 0.0355(19) Uani 1 1 d . . .
N2 N 0.80260(18) 0.2076(8) 0.6696(2) 0.038(2) Uani 1 1 d . . .
N3 N 0.77639(15) 0.5270(7) 0.66626(18) 0.0234(15) Uani 1 1 d . . .
C1 C 0.8309(2) -0.0322(10) 0.7029(3) 0.044(3) Uani 1 1 d . . .
C2 C 0.8149(2) 0.0589(10) 0.6601(3) 0.041(2) Uani 1 1 d . . .
C3 C 0.7743(3) 0.2779(10) 0.6297(3) 0.046(3) Uani 1 1 d . . .
C4 C 0.7528(2) 0.3959(10) 0.6457(3) 0.041(3) Uani 1 1 d . . .
N4 N 0.96224(19) -0.2496(11) 0.8637(3) 0.060(3) Uani 1 1 d . . .
N5 N 0.9422(6) 0.0189(15) 0.8081(5) 0.217(9) Uani 1 1 d . . .
N6 N 0.9752(2) 0.2734(11) 0.8566(4) 0.087(4) Uani 1 1 d . . .
C5 C 0.9492(3) -0.2503(16) 0.8155(4) 0.076(4) Uani 1 1 d . . .
C6 C 0.9279(4) -0.1192(14) 0.7940(4) 0.089(5) Uani 1 1 d . . .
C7 C 0.9709(5) 0.1113(18) 0.7908(5) 0.146(6) Uani 1 1 d . . .
C8 C 0.9710(3) 0.2708(18) 0.8090(4) 0.089(5) Uani 1 1 d . . .
N7 N 0.8984(3) 0.2283(10) -0.0079(3) 0.079(3) Uani 1 1 d . . .
N8 N 0.8116(4) 0.014(2) -0.0116(6) 0.159(8) Uani 1 1 d . . .
N9 N 0.7436(4) 0.1155(19) -0.0083(10) 0.257(14) Uani 1 1 d . . .
C9 C 0.8561(5) 0.174(2) -0.0149(5) 0.180(7) Uani 1 1 d . . .
C10 C 0.8511(5) 0.054(2) -0.0010(8) 0.162(9) Uani 1 1 d . . .
C11 C 0.7998(5) 0.001(2) 0.0248(7) 0.154(8) Uani 1 1 d . . .
C12 C 0.7588(4) -0.0061(18) 0.0132(7) 0.123(7) Uani 1 1 d . . .
O1W O 0.9544(3) 0.6489(17) 0.9953(3) 0.163(5) Uani 1 1 d . A 1
O2W O 0.9991(4) 0.5898(18) 1.0014(4) 0.068(5) Uani 0.50 1 d P . 2
O3W O 0.9893(4) 0.975(3) 0.5756(7) 0.170(10) Uani 0.50 1 d P B 3
O4W O 0.9548(5) 0.959(3) 0.9956(6) 0.106(7) Uani 0.50 1 d P C 4

loop_
_atom_site_aniso_label
_atom_site_aniso_U_11
_atom_site_aniso_U_22
_atom_site_aniso_U_33
_atom_site_aniso_U_23
_atom_site_aniso_U_13
_atom_site_aniso_U_12
Ge1 0.0169(3) 0.0071(3) 0.0116(3) 0.0000(2) 0.0059(2) -0.0003(2)
Ge2 0.0138(3) 0.0120(3) 0.0110(3) -0.0008(2) 0.0049(2) 0.0006(2)
Ge3 0.0146(3) 0.0126(3) 0.0103(3) 0.0009(2) 0.0036(2) 0.0021(2)
Ge4 0.0148(3) 0.0149(3) 0.0192(3) -0.0050(3) 0.0070(2) -0.0034(3)
Ge5 0.0181(3) 0.0112(3) 0.0091(3) 0.0003(2) 0.0046(2) 0.0003(3)
Ge6 0.0172(3) 0.0104(3) 0.0104(3) 0.0005(2) 0.0059(2) 0.0005(2)
Ge7 0.0156(3) 0.0071(3) 0.0128(3) -0.0005(2) 0.0027(2) -0.0015(2)
Ge8 0.0208(3) 0.0062(3) 0.0137(3) 0.0016(2) 0.0069(2) 0.0005(2)
Ge9 0.0122(2) 0.0082(3) 0.0114(3) -0.0008(2) 0.0032(2) -0.0006(2)
Ge10 0.0178(3) 0.0164(3) 0.0138(3) -0.0024(3) 0.0050(2) 0.0026(3)
Ge11 0.0170(3) 0.0126(3) 0.0081(3) -0.0004(2) 0.0029(2) 0.0001(3)
Ge12 0.0125(2) 0.0081(3) 0.0133(3) 0.0004(2) 0.0057(2) -0.0004(2)
Ge13 0.0134(3) 0.0108(3) 0.0117(3) 0.0002(2) 0.0011(2) -0.0002(2)
Ge14 0.0227(3) 0.0064(3) 0.0134(3) 0.0001(2) 0.0086(2) -0.0013(2)
F1 0.0291(19) 0.041(2) 0.0229(19) -0.0051(19) -0.0016(16) 0.0176(19)
F2 0.0119(15) 0.0209(19) 0.0291(19) -0.0020(16) 0.0012(14) 0.0004(15)
F3 0.0186(15) 0.0233(19) 0.0241(16) 0.0023(15) 0.0150(13) -0.0004(15)
F4 0.0185(15) 0.032(2) 0.0273(18) 0.0042(17) 0.0127(14) 0.0095(16)
F5 0.0256(17) 0.038(2) 0.054(2) -0.017(2) 0.0229(16) -0.0173(18)
O1 0.030(2) 0.015(2) 0.0138(18) 0.0004(17) 0.0147(15) -0.0035(19)
O2 0.0194(19) 0.021(2) 0.023(2) -0.0069(19) 0.0098(16) -0.0077(19)
O3 0.028(2) 0.011(2) 0.0177(19) 0.0047(17) 0.0099(16) 0.0085(18)
O4 0.025(2) 0.015(2) 0.0114(18) 0.0033(17) 0.0059(16) 0.0066(18)
O5 0.024(2) 0.013(2) 0.0152(19) 0.0011(17) 0.0061(16) -0.0017(18)
O6 0.0262(19) 0.0045(19) 0.028(2) -0.0012(17) 0.0166(16) -0.0013(17)
O7 0.023(2) 0.0054(19) 0.036(2) -0.0058(18) 0.0132(18) -0.0059(17)
O8 0.022(2) 0.028(2) 0.0122(19) 0.0014(19) 0.0037(16) 0.014(2)
O9 0.028(2) 0.015(2) 0.016(2) 0.0039(18) 0.0048(17) 0.0042(19)
O10 0.0160(18) 0.015(2) 0.0156(18) -0.0013(17) 0.0072(15) 0.0008(17)
O11 0.0203(19) 0.012(2) 0.0156(19) 0.0036(17) 0.0038(16) 0.0013(18)
O12 0.0184(19) 0.021(2) 0.0132(19) 0.0025(18) 0.0003(16) 0.0046(19)
O13 0.028(2) 0.030(3) 0.0091(18) 0.0071(18) 0.0057(16) 0.013(2)
O14 0.019(2) 0.018(2) 0.016(2) 0.0071(18) 0.0005(17) -0.0010(19)
O15 0.0189(19) 0.015(2) 0.020(2) -0.0020(18) 0.0043(17) 0.0026(18)
O16 0.0108(17) 0.030(2) 0.0173(19) 0.0078(19) 0.0056(15) 0.0060(19)
O17 0.029(2) 0.011(2) 0.0163(19) -0.0053(17) 0.0120(16) -0.0052(18)
O18 0.021(2) 0.025(2) 0.0144(19) 0.0015(19) 0.0023(17) -0.009(2)
O19 0.018(3) 0.019(3) 0.022(3) 0.000 -0.009(3) 0.000
O20 0.0119(18) 0.011(2) 0.025(2) -0.0013(18) 0.0046(16) -0.0011(17)
O21 0.029(2) 0.016(2) 0.0106(18) 0.0013(17) 0.0065(16) -0.0054(19)
O22 0.0193(19) 0.011(2) 0.018(2) -0.0025(17) 0.0030(16) -0.0048(18)
O23 0.0133(18) 0.009(2) 0.021(2) 0.0032(17) 0.0009(16) 0.0037(17)
O24 0.031(2) 0.017(2) 0.0144(19) -0.0021(17) 0.0095(17) -0.0097(19)
O25 0.0104(18) 0.030(3) 0.028(2) 0.002(2) 0.0014(17) 0.002(2)
O26 0.0254(19) 0.0019(18) 0.030(2) 0.0008(17) 0.0149(17) -0.0012(17)
O27 0.0102(17) 0.0109(19) 0.0095(17) 0.0016(16) 0.0008(14) -0.0005(16)
O28 0.0084(16) 0.0114(19) 0.0144(18) -0.0054(16) 0.0039(14) -0.0021(16)
O29 0.040(2) 0.0111(19) 0.053(3) 0.0036(19) 0.0277(19) 0.0037(19)
N1 0.027(3) 0.036(4) 0.033(3) 0.011(3) -0.004(3) -0.010(3)
N2 0.042(3) 0.028(3) 0.044(3) -0.009(3) 0.015(3) -0.011(3)
N3 0.027(3) 0.025(3) 0.021(3) 0.001(2) 0.011(2) -0.004(2)
C1 0.035(4) 0.032(4) 0.057(5) -0.012(4) 0.001(4) 0.010(4)
C2 0.047(4) 0.036(4) 0.044(4) -0.018(4) 0.019(3) -0.006(4)
C3 0.057(5) 0.040(5) 0.033(4) -0.004(4) 0.003(4) 0.006(4)
C4 0.028(4) 0.031(4) 0.060(5) 0.006(4) 0.006(4) 0.002(4)
N4 0.028(3) 0.082(6) 0.069(5) 0.034(4) 0.013(3) 0.005(4)
N5 0.49(2) 0.074(7) 0.121(9) -0.043(7) 0.136(12) -0.123(11)
N6 0.051(4) 0.068(6) 0.144(8) -0.054(6) 0.035(5) -0.027(4)
C5 0.074(6) 0.087(9) 0.076(7) -0.005(6) 0.036(5) 0.015(6)
C6 0.139(10) 0.065(7) 0.066(7) 0.015(6) 0.034(7) 0.051(7)
C7 0.277(14) 0.092(9) 0.111(8) 0.050(7) 0.121(8) 0.091(10)
C8 0.069(7) 0.124(11) 0.041(6) 0.023(7) -0.029(5) -0.003(8)
N7 0.129(7) 0.052(5) 0.049(5) 0.001(4) 0.019(5) -0.046(5)
N8 0.107(9) 0.169(15) 0.203(15) -0.039(13) 0.052(10) -0.021(11)
N9 0.087(8) 0.103(11) 0.56(4) 0.006(18) 0.071(15) 0.052(8)
C9 0.296(15) 0.175(11) 0.062(8) -0.001(8) 0.047(9) -0.171(10)
C10 0.123(11) 0.138(14) 0.22(2) -0.016(15) 0.044(13) -0.078(10)
C11 0.118(11) 0.186(16) 0.147(15) 0.064(13) 0.027(11) 0.081(11)
C12 0.057(8) 0.093(10) 0.184(16) 0.044(11) -0.011(9) 0.000(8)
O1W 0.139(6) 0.314(14) 0.034(4) -0.019(6) 0.028(4) -0.130(8)
O2W 0.074(7) 0.101(11) 0.028(5) -0.002(7) 0.016(5) -0.034(9)
O3W 0.064(8) 0.30(3) 0.170(13) 0.149(15) 0.074(8) 0.070(13)
O4W 0.107(11) 0.143(16) 0.072(10) -0.026(11) 0.035(9) -0.053(12)

loop_
_atom_type_symbol
_atom_type_description
_atom_type_scat_dispersion_real
_atom_type_scat_dispersion_imag
_atom_type_scat_source
C C 0.0033 0.0016 'International Tables Vol C Tables 4.2.6.8 and 6.1.1.4'
H H 0.0000 0.0000 'International Tables Vol C Tables 4.2.6.8 and 6.1.1.4'
F F 0.0171 0.0103 'International Tables Vol C Tables 4.2.6.8 and 6.1.1.4'
Ge Ge 0.1547 1.8001 'International Tables Vol C Tables 4.2.6.8 and 6.1.1.4'
N N 0.0061 0.0033 'International Tables Vol C Tables 4.2.6.8 and 6.1.1.4'
O O 0.0106 0.0060 'International Tables Vol C Tables 4.2.6.8 and 6.1.1.4'

loop_
_geom_angle_atom_site_label_1
_geom_angle_atom_site_label_2
_geom_angle_atom_site_label_3
_geom_angle
_geom_angle_site_symmetry_1
_geom_angle_site_symmetry_3
O23 Ge1 O26 105.1(2) . .
O23 Ge1 O17 114.4(2) . .
O26 Ge1 O17 109.0(2) . .
O23 Ge1 O15 110.7(2) . .
O26 Ge1 O15 107.1(2) . .
O17 Ge1 O15 110.1(2) . .
O23 Ge1 Ge11 83.05(13) . .
O26 Ge1 Ge11 128.49(14) . .
O17 Ge1 Ge11 113.20(14) . .
O15 Ge1 Ge11 30.34(15) . .
O18 Ge2 O17 115.2(2) . 6_565
O18 Ge2 O16 119.9(2) . .
O17 Ge2 O16 122.19(19) 6_565 .
O18 Ge2 O1 97.8(2) . .
O17 Ge2 O1 91.6(2) 6_565 .
O16 Ge2 O1 96.9(2) . .
O18 Ge2 O28 88.75(18) . 6_565
O17 Ge2 O28 89.54(18) 6_565 6_565
O16 Ge2 O28 75.94(18) . 6_565
O1 Ge2 O28 172.12(16) . 6_565
O18 Ge2 Ge3 109.12(15) . .
O17 Ge2 Ge3 110.93(13) 6_565 .
O16 Ge2 Ge3 34.61(15) . .
O1 Ge2 Ge3 131.45(14) . .
O28 Ge2 Ge3 41.32(10) 6_565 .
O22 Ge3 O14 115.8(2) 6_565 6_565
O22 Ge3 O16 122.8(2) 6_565 .
O14 Ge3 O16 121.4(2) 6_565 .
O22 Ge3 F4 90.36(19) 6_565 .
O14 Ge3 F4 89.26(19) 6_565 .
O16 Ge3 F4 88.83(19) . .
O22 Ge3 O28 95.43(18) 6_565 6_565
O14 Ge3 O28 94.59(18) 6_565 6_565
O16 Ge3 O28 82.07(18) . 6_565
F4 Ge3 O28 170.84(18) . 6_565
O22 Ge3 Ge2 117.41(12) 6_565 .
O14 Ge3 Ge2 115.77(14) 6_565 .
O16 Ge3 Ge2 34.16(13) . .
F4 Ge3 Ge2 122.98(13) . .
O28 Ge3 Ge2 47.91(13) 6_565 .
O22 Ge3 Ge7 30.14(14) 6_565 6_565
O14 Ge3 Ge7 115.26(16) 6_565 6_565
O16 Ge3 Ge7 115.77(13) . 6_565
F4 Ge3 Ge7 120.33(13) . 6_565
O28 Ge3 Ge7 65.29(12) 6_565 6_565
Ge2 Ge3 Ge7 95.13(2) . 6_565
O7 Ge4 O2 117.8(2) . .
O7 Ge4 F5 90.9(2) . .
O2 Ge4 F5 92.6(2) . .
O7 Ge4 O25 122.9(2) . .
O2 Ge4 O25 119.2(2) . .
F5 Ge4 O25 91.0(2) . .
O7 Ge4 O27 93.9(2) . .
O2 Ge4 O27 92.84(19) . .
F5 Ge4 O27 170.05(17) . .
O25 Ge4 O27 79.09(18) . .
O7 Ge4 Ge10 114.00(17) . .
O2 Ge4 Ge10 112.69(16) . .
F5 Ge4 Ge10 126.57(14) . .
O25 Ge4 Ge10 35.62(15) . .
O27 Ge4 Ge10 43.49(10) . .
O4 Ge5 O13 113.0(2) . .
O4 Ge5 O2 113.4(2) . .
O13 Ge5 O2 104.2(2) . .
O4 Ge5 O3 112.2(2) . .
O13 Ge5 O3 103.6(2) . .
O2 Ge5 O3 109.8(2) . .
O4 Ge5 Ge8 84.37(15) . .
O13 Ge5 Ge8 128.80(17) . .
O2 Ge5 Ge8 112.23(15) . .
O3 Ge5 Ge8 30.76(16) . .
O10 Ge6 O1 112.5(2) . .
O10 Ge6 O8 114.5(2) . .
O1 Ge6 O8 109.2(2) . .
O10 Ge6 O24 108.99(19) . .
O1 Ge6 O24 103.2(2) . .
O8 Ge6 O24 107.8(2) . .
O11 Ge7 O26 103.4(2) . 1_545
O11 Ge7 O21 113.1(2) . .
O26 Ge7 O21 108.5(2) 1_545 .
O11 Ge7 O22 112.1(2) . .
O26 Ge7 O22 111.0(2) 1_545 .
O21 Ge7 O22 108.7(2) . .
O11 Ge7 Ge13 85.46(14) . 6_566
O26 Ge7 Ge13 130.61(13) 1_545 6_566
O21 Ge7 Ge13 30.65(15) . 6_566
O22 Ge7 Ge13 109.95(14) . 6_566
O11 Ge7 Ge3 92.19(14) . 6_566
O26 Ge7 Ge3 140.39(14) 1_545 6_566
O21 Ge7 Ge3 97.95(15) . 6_566
O22 Ge7 Ge3 30.43(14) . 6_566
Ge13 Ge7 Ge3 86.21(2) 6_566 6_566
O6 Ge8 O29 105.1(2) . .
O6 Ge8 O9 113.5(2) . .
O29 Ge8 O9 108.3(2) . .
O6 Ge8 O3 110.8(2) . .
O29 Ge8 O3 108.7(2) . .
O9 Ge8 O3 110.1(2) . .
O6 Ge8 Ge5 83.01(16) . .
O29 Ge8 Ge5 130.75(18) . .
O9 Ge8 Ge5 112.41(16) . .
O3 Ge8 Ge5 30.61(14) . .
F2 Ge9 O5 89.81(17) . .
F2 Ge9 O6 87.72(17) . .
O5 Ge9 O6 176.33(18) . .
F2 Ge9 O10 88.90(17) . .
O5 Ge9 O10 92.0(2) . .
O6 Ge9 O10 90.6(2) . .
F2 Ge9 O4 89.52(18) . .
O5 Ge9 O4 87.77(19) . .
O6 Ge9 O4 89.5(2) . .
O10 Ge9 O4 178.41(17) . .
F2 Ge9 O27 178.85(18) . .
O5 Ge9 O27 91.32(17) . .
O6 Ge9 O27 91.16(17) . .
O10 Ge9 O27 90.87(17) . .
O4 Ge9 O27 90.72(17) . .
O25 Ge10 O8 121.3(2) . .
O25 Ge10 O9 123.6(2) . .
O8 Ge10 O9 115.0(2) . .
O25 Ge10 F1 91.8(2) . .
O8 Ge10 F1 91.14(19) . .
O9 Ge10 F1 90.63(19) . .
O25 Ge10 O27 79.59(18) . .
O8 Ge10 O27 93.77(18) . .
O9 Ge10 O27 93.72(17) . .
F1 Ge10 O27 171.4(2) . .
O25 Ge10 Ge4 36.02(13) . .
O8 Ge10 Ge4 112.87(16) . .
O9 Ge10 Ge4 116.17(15) . .
F1 Ge10 Ge4 127.81(15) . .
O27 Ge10 Ge4 43.58(12) . .
O12 Ge11 O13 112.3(2) . .
O12 Ge11 O14 113.0(2) . .
O13 Ge11 O14 104.9(2) . .
O12 Ge11 O15 112.6(2) . .
O13 Ge11 O15 103.9(2) . .
O14 Ge11 O15 109.6(2) . .
O12 Ge11 Ge1 85.21(14) . .
O13 Ge11 Ge1 129.08(17) . .
O14 Ge11 Ge1 111.28(14) . .
O15 Ge11 Ge1 30.42(13) . .
F3 Ge12 O23 89.12(19) . .
F3 Ge12 O11 89.17(19) . .
O23 Ge12 O11 178.2(2) . .
F3 Ge12 O20 88.34(17) . .
O23 Ge12 O20 87.84(18) . .
O11 Ge12 O20 92.71(18) . .
F3 Ge12 O12 88.85(18) . .
O23 Ge12 O12 90.41(18) . .
O11 Ge12 O12 88.96(18) . .
O20 Ge12 O12 176.7(2) . .
F3 Ge12 O28 178.60(15) . .
O23 Ge12 O28 90.49(19) . .
O11 Ge12 O28 91.24(19) . .
O20 Ge12 O28 90.31(18) . .
O12 Ge12 O28 92.50(18) . .
O20 Ge13 O19 109.68(15) 6_565 .
O20 Ge13 O18 115.4(2) 6_565 .
O19 Ge13 O18 106.99(18) . .
O20 Ge13 O21 110.9(2) 6_565 6_565
O19 Ge13 O21 101.5(2) . 6_565
O18 Ge13 O21 111.4(2) . 6_565
O20 Ge13 Ge7 84.13(13) 6_565 6_565
O19 Ge13 Ge7 125.5(2) . 6_565
O18 Ge13 Ge7 113.71(14) . 6_565
O21 Ge13 Ge7 30.26(13) 6_565 6_565
O5 Ge14 O29 103.2(2) . 1_545
O5 Ge14 O7 112.8(2) . .
O29 Ge14 O7 109.2(2) 1_545 .
O5 Ge14 O24 113.3(2) . .
O29 Ge14 O24 108.6(2) 1_545 .
O7 Ge14 O24 109.4(2) . .
Ge6 O1 Ge2 139.1(3) . .
Ge5 O2 Ge4 121.8(3) . .
Ge5 O3 Ge8 118.6(3) . .
Ge5 O4 Ge9 117.2(2) . .
Ge14 O5 Ge9 117.4(2) . .
Ge8 O6 Ge9 119.2(2) . .
Ge14 O7 Ge4 121.1(3) . .
Ge6 O8 Ge10 122.4(2) . .
Ge8 O9 Ge10 120.9(2) . .
Ge6 O10 Ge9 120.2(2) . .
Ge7 O11 Ge12 117.7(3) . .
Ge11 O12 Ge12 115.8(2) . .
Ge5 O13 Ge11 134.4(3) . .
Ge11 O14 Ge3 120.4(2) . 6_566
Ge11 O15 Ge1 119.2(2) . .
Ge2 O16 Ge3 111.2(2) . .
Ge1 O17 Ge2 124.5(2) . 6_566
Ge13 O18 Ge2 124.0(2) . .
Ge13 O19 Ge13 148.4(4) 2_756 .
Ge13 O20 Ge12 117.0(2) 6_566 .
Ge7 O21 Ge13 119.1(2) . 6_566
Ge7 O22 Ge3 119.4(2) . 6_566
Ge1 O23 Ge12 119.4(2) . .
Ge14 O24 Ge6 119.6(2) . .
Ge10 O25 Ge4 108.4(2) . .
Ge1 O26 Ge7 144.1(3) . 1_565
Ge9 O27 Ge10 133.8(2) . .
Ge9 O27 Ge4 133.3(2) . .
Ge10 O27 Ge4 92.93(15) . .
Ge12 O28 Ge3 134.1(2) . 6_566
Ge12 O28 Ge2 135.17(19) . 6_566
Ge3 O28 Ge2 90.77(17) 6_566 6_566
Ge8 O29 Ge14 144.9(3) . 1_565
C2 N2 C3 113.5(6) . .
C2 C1 N1 110.2(7) . .
N2 C2 C1 111.5(7) . .
N2 C3 C4 109.7(7) . .
N3 C4 C3 111.2(7) . .
C6 N5 C7 127.3(16) . .
N4 C5 C6 116.2(11) . .
N5 C6 C5 117.4(13) . .
C8 C7 N5 105.7(13) . .
N6 C8 C7 112.7(12) . .
C11 N8 C10 115.0(17) . .
C10 C9 N7 118.7(17) . .
C9 C10 N8 113.6(19) . .
N8 C11 C12 113.9(16) . .
N9 C12 C11 110.8(16) . .

loop_
_geom_bond_atom_site_label_1
_geom_bond_atom_site_label_2
_geom_bond_distance
_geom_bond_site_symmetry_2
Ge1 O23 1.720(4) .
Ge1 O26 1.729(4) .
Ge1 O17 1.740(5) .
Ge1 O15 1.754(4) .
Ge1 Ge11 3.0226(8) .
Ge2 O18 1.766(4) .
Ge2 O17 1.766(4) 6_565
Ge2 O16 1.767(4) .
Ge2 O1 1.800(5) .
Ge2 O28 2.177(4) 6_565
Ge2 Ge3 2.9331(8) .
Ge3 O22 1.767(4) 6_565
Ge3 O14 1.776(4) 6_565
Ge3 O16 1.787(5) .
Ge3 F4 1.816(4) .
Ge3 O28 1.937(4) 6_565
Ge3 Ge7 3.0381(9) 6_565
Ge4 O7 1.768(4) .
Ge4 O2 1.768(5) .
Ge4 F5 1.781(4) .
Ge4 O25 1.786(5) .
Ge4 O27 1.989(4) .
Ge4 Ge10 2.8817(10) .
Ge5 O4 1.735(4) .
Ge5 O13 1.736(4) .
Ge5 O2 1.743(4) .
Ge5 O3 1.755(4) .
Ge5 Ge8 3.0248(9) .
Ge6 O10 1.715(4) .
Ge6 O1 1.722(5) .
Ge6 O8 1.760(4) .
Ge6 O24 1.781(5) .
Ge7 O11 1.723(5) .
Ge7 O26 1.737(4) 1_545
Ge7 O21 1.746(4) .
Ge7 O22 1.751(4) .
Ge7 Ge13 3.0276(8) 6_566
Ge7 Ge3 3.0382(9) 6_566
Ge8 O6 1.720(4) .
Ge8 O29 1.729(4) .
Ge8 O9 1.748(4) .
Ge8 O3 1.762(5) .
Ge9 F2 1.827(3) .
Ge9 O5 1.859(4) .
Ge9 O6 1.864(4) .
Ge9 O10 1.880(4) .
Ge9 O4 1.893(4) .
Ge9 O27 1.974(4) .
Ge10 O25 1.768(5) .
Ge10 O8 1.771(5) .
Ge10 O9 1.782(5) .
Ge10 F1 1.793(4) .
Ge10 O27 1.986(4) .
Ge11 O12 1.729(5) .
Ge11 O13 1.745(4) .
Ge11 O14 1.746(5) .
Ge11 O15 1.750(4) .
Ge12 F3 1.821(4) .
Ge12 O23 1.858(4) .
Ge12 O11 1.867(4) .
Ge12 O20 1.886(4) .
Ge12 O12 1.905(4) .
Ge12 O28 1.921(4) .
Ge13 O20 1.723(5) 6_565
Ge13 O19 1.733(2) .
Ge13 O18 1.750(5) .
Ge13 O21 1.766(4) 6_565
Ge13 Ge7 3.0275(8) 6_565
Ge14 O5 1.730(4) .
Ge14 O29 1.736(4) 1_545
Ge14 O7 1.750(5) .
Ge14 O24 1.758(4) .
O14 Ge3 1.776(4) 6_566
O17 Ge2 1.765(4) 6_566
O19 Ge13 1.7328(19) 2_756
O20 Ge13 1.723(5) 6_566
O21 Ge13 1.766(4) 6_566
O22 Ge3 1.767(4) 6_566
O26 Ge7 1.737(4) 1_565
O28 Ge3 1.937(4) 6_566
O28 Ge2 2.177(4) 6_566
O29 Ge14 1.736(4) 1_565
N1 C1 1.523(13) .
N2 C2 1.455(11) .
N2 C3 1.497(10) .
N3 C4 1.482(10) .
C1 C2 1.510(12) .
C3 C4 1.508(13) .
N4 C5 1.422(14) .
N5 C6 1.351(18) .
N5 C7 1.59(3) .
N6 C8 1.442(17) .
C5 C6 1.450(17) .
C7 C8 1.52(2) .
N7 C9 1.63(2) .
N8 C11 1.36(3) .
N8 C10 1.48(2) .
N9 C12 1.30(2) .
C9 C10 1.19(3) .
C11 C12 1.49(2) .
O2W O2W 1.59(3) 5_767
